data_1507642
loop_
_publ_author_name
'Hou, Wenduan'
'Zheng, Bo'
'Chen, Jun'
'Peng, Yungui'

_publ_section_title
;
 Asymmetric synthesis of polysubstituted 4-amino- and 3,4-diaminochromanes
 with a chiral multifunctional organocatalyst.
;
_journal_issue 9
_journal_name_full 'Organic letters'
_journal_page_first 2378
_journal_page_last 2381
_journal_paper_doi 10.1021/ol300798t
_journal_volume 14
_journal_year 2012
_chemical_absolute_configuration ad
_chemical_formula_moiety 'C24 H23 Br N2 O5 S'
_chemical_formula_sum 'C24 H23 Br N2 O5 S'
_chemical_formula_weight 531.41
_chemical_name_systematic
; 

 ? 

;
_space_group_IT_number 4
_symmetry_cell_setting monoclinic
_symmetry_space_group_name_Hall 'P 2yb'
_symmetry_space_group_name_H-M 'P 1 21 1'
_atom_sites_solution_hydrogens geom
_atom_sites_solution_primary direct
_atom_sites_solution_secondary difmap
_audit_creation_method SHELXL-97
_cell_angle_alpha 90.00
_cell_angle_beta 112.125(2)
_cell_angle_gamma 90.00
_cell_formula_units_Z 2
_cell_length_a 10.4392(15)
_cell_length_b 9.9200(14)
_cell_length_c 12.0446(17)
_cell_measurement_reflns_used 5906
_cell_measurement_temperature 298(2)
_cell_measurement_theta_max 28.12
_cell_measurement_theta_min 2.75
_cell_volume 1155.5(3)
_computing_cell_refinement 'SAINT (Bruker, 2002)'
_computing_data_collection 'SMART (Bruker, 2002)'
_computing_data_reduction SAINT
_computing_molecular_graphics 'XP (Bruker, 2002)'
_computing_publication_material 'SHELXL-97 (Bruker, 2002)'
_computing_structure_refinement 'SHELXL-97 (Sheldrick, 1997)'
_computing_structure_solution 'SHELXS-97 (Sheldrick, 1997)'
_diffrn_ambient_temperature 298(2)
_diffrn_measured_fraction_theta_full 0.999
_diffrn_measured_fraction_theta_max 0.999
_diffrn_measurement_device_type 'Bruker APEX II area-detector diffractometer'
_diffrn_measurement_method '\f and \w scans'
_diffrn_radiation_monochromator graphite
_diffrn_radiation_source 'fine-focus sealed tube'
_diffrn_radiation_type MoK\a
_diffrn_radiation_wavelength 0.71073
_diffrn_reflns_av_R_equivalents 0.0194
_diffrn_reflns_av_sigmaI/netI 0.0502
_diffrn_reflns_limit_h_max 12
_diffrn_reflns_limit_h_min -12
_diffrn_reflns_limit_k_max 12
_diffrn_reflns_limit_k_min -11
_diffrn_reflns_limit_l_max 13
_diffrn_reflns_limit_l_min -14
_diffrn_reflns_number 8611
_diffrn_reflns_theta_full 25.49
_diffrn_reflns_theta_max 25.49
_diffrn_reflns_theta_min 1.83
_exptl_absorpt_coefficient_mu 1.908
_exptl_absorpt_correction_T_max 0.6721
_exptl_absorpt_correction_T_min 0.5643
_exptl_absorpt_correction_type multi-scan
_exptl_absorpt_process_details 'SADABS (Bruker, 2002)'
_exptl_crystal_colour Colorless
_exptl_crystal_density_diffrn 1.527
_exptl_crystal_density_method 'not measured'
_exptl_crystal_description Prism
_exptl_crystal_F_000 544
_exptl_crystal_size_max 0.30
_exptl_crystal_size_mid 0.26
_exptl_crystal_size_min 0.21
_refine_diff_density_max 0.532
_refine_diff_density_min -0.573
_refine_diff_density_rms 0.058
_refine_ls_abs_structure_details 'Flack H D (1983), Acta Cryst. A39, 876-881'
_refine_ls_abs_structure_Flack 0.036(9)
_refine_ls_extinction_method none
_refine_ls_goodness_of_fit_ref 1.061
_refine_ls_hydrogen_treatment constr
_refine_ls_matrix_type full
_refine_ls_number_parameters 301
_refine_ls_number_reflns 4060
_refine_ls_number_restraints 1
_refine_ls_restrained_S_all 1.061
_refine_ls_R_factor_all 0.0384
_refine_ls_R_factor_gt 0.0355
_refine_ls_shift/su_max 0.001
_refine_ls_shift/su_mean 0.000
_refine_ls_structure_factor_coef Fsqd
_refine_ls_weighting_details 'calc w=1/[\s^2^(Fo^2^)+(0.0471P)^2^+0.3661P] where P=(Fo^2^+2Fc^2^)/3'
_refine_ls_weighting_scheme calc
_refine_ls_wR_factor_gt 0.0986
_refine_ls_wR_factor_ref 0.1006
_reflns_number_gt 3773
_reflns_number_total 4060
_reflns_threshold_expression I>2\s(I)
_cod_data_source_file ol300798t_si_002.cif
_cod_data_source_block mo_20110926b_0m
_cod_depositor_comments
;
The following automatic conversions were performed:

'_symmetry_cell_setting' value 'Monoclinic' changed to 'monoclinic'
according to /home/saulius/struct/CIF-dictionaries/cif_core.dic
dictionary named 'cif_core.dic' version 2.4.1 from
2010-06-29.

'_exptl_absorpt_correction_type' value 'Multi-scan'
changed to 'multi-scan' according to
/home/saulius/struct/CIF-dictionaries/cif_core.dic dictionary named
'cif_core.dic' version 2.4.1 from 2010-06-29.

Automatic conversion script
Id: cif_fix_values 1715 2011-07-08 13:25:40Z adriana 
;
_cod_original_sg_symbol_H-M 'P 21'
_cod_database_code 1507642

loop_
_symmetry_equiv_pos_as_xyz
'x, y, z'
'-x, y+1/2, -z'

loop_
_atom_site_label
_atom_site_type_symbol
_atom_site_fract_x
_atom_site_fract_y
_atom_site_fract_z
_atom_site_U_iso_or_equiv
_atom_site_adp_type
_atom_site_occupancy
_atom_site_symmetry_multiplicity
_atom_site_calc_flag
_atom_site_refinement_flags
Br1 Br 0.27077(5) 1.05921(6) 0.57614(4) 0.07556(17) Uani 1 1 d .
S1 S 0.20754(7) 0.43524(8) 0.73028(8) 0.0435(2) Uani 1 1 d .
O1 O 0.7489(2) 0.6262(3) 0.8834(2) 0.0467(6) Uani 1 1 d .
O2 O 0.5777(4) 0.6507(3) 1.0940(3) 0.0758(9) Uani 1 1 d .
O3 O 0.6048(3) 0.4556(3) 1.0294(2) 0.0607(7) Uani 1 1 d .
O4 O 0.1934(3) 0.4208(3) 0.6088(3) 0.0635(8) Uani 1 1 d .
O5 O 0.1440(3) 0.3364(3) 0.7795(3) 0.0695(9) Uani 1 1 d .
N1 N 0.3707(2) 0.4328(3) 0.8176(3) 0.0415(6) Uani 1 1 d .
H1 H 0.3984 0.3789 0.8779 0.050 Uiso 1 1 calc R
N2 N 0.5737(3) 0.5737(3) 1.0138(2) 0.0416(6) Uani 1 1 d .
C1 C 0.7193(3) 0.5052(3) 0.8218(3) 0.0372(6) Uani 1 1 d .
C2 C 0.8301(3) 0.4436(4) 0.8048(3) 0.0492(8) Uani 1 1 d .
H2 H 0.9152 0.4870 0.8285 0.059 Uiso 1 1 calc R
C3 C 0.8130(4) 0.3181(4) 0.7528(4) 0.0557(9) Uani 1 1 d .
H3 H 0.8870 0.2755 0.7423 0.067 Uiso 1 1 calc R
C4 C 0.6866(4) 0.2559(4) 0.7166(4) 0.0574(10) Uani 1 1 d .
H4 H 0.6751 0.1710 0.6813 0.069 Uiso 1 1 calc R
C5 C 0.5760(4) 0.3185(4) 0.7321(3) 0.0426(7) Uani 1 1 d .
H5 H 0.4911 0.2748 0.7081 0.051 Uiso 1 1 calc R
C6 C 0.5906(3) 0.4447(3) 0.7828(2) 0.0322(6) Uani 1 1 d .
C7 C 0.4694(3) 0.5200(3) 0.7953(3) 0.0316(6) Uani 1 1 d .
H7 H 0.4199 0.5640 0.7181 0.038 Uiso 1 1 calc R
C8 C 0.5193(3) 0.6315(3) 0.8878(3) 0.0348(6) Uani 1 1 d .
H8 H 0.4421 0.6925 0.8787 0.042 Uiso 1 1 calc R
C9 C 0.6372(3) 0.7121(3) 0.8730(3) 0.0397(7) Uani 1 1 d .
H9 H 0.6701 0.7771 0.9390 0.048 Uiso 1 1 calc R
C10 C 0.5870(4) 0.7923(3) 0.7558(3) 0.0421(8) Uani 1 1 d .
C11 C 0.4685(4) 0.8719(3) 0.7229(3) 0.0436(7) Uani 1 1 d .
H11 H 0.4156 0.8738 0.7701 0.052 Uiso 1 1 calc R
C12 C 0.4301(4) 0.9483(4) 0.6187(3) 0.0493(8) Uani 1 1 d .
C13 C 0.5076(6) 0.9477(5) 0.5485(4) 0.0689(12) Uani 1 1 d .
H13 H 0.4807 1.0000 0.4794 0.083 Uiso 1 1 calc R
C14 C 0.6235(6) 0.8711(5) 0.5800(4) 0.0727(13) Uani 1 1 d .
H14 H 0.6759 0.8711 0.5323 0.087 Uiso 1 1 calc R
C15 C 0.6646(5) 0.7920(4) 0.6838(4) 0.0556(9) Uani 1 1 d .
H15 H 0.7438 0.7392 0.7046 0.067 Uiso 1 1 calc R
C16 C 0.1545(3) 0.5995(3) 0.7514(3) 0.0357(6) Uani 1 1 d .
C17 C 0.1063(3) 0.6931(4) 0.6572(3) 0.0415(7) Uani 1 1 d .
C18 C 0.0621(3) 0.8178(4) 0.6814(3) 0.0479(8) Uani 1 1 d .
H18 H 0.0285 0.8798 0.6192 0.057 Uiso 1 1 calc R
C19 C 0.0654(4) 0.8541(4) 0.7925(3) 0.0480(8) Uani 1 1 d .
C20 C 0.1150(4) 0.7610(4) 0.8847(3) 0.0500(8) Uani 1 1 d .
H20 H 0.1192 0.7849 0.9607 0.060 Uiso 1 1 calc R
C21 C 0.1582(3) 0.6342(3) 0.8676(3) 0.0399(7) Uani 1 1 d .
C22 C 0.1014(5) 0.6744(5) 0.5311(4) 0.0663(11) Uani 1 1 d .
H22A H 0.1913 0.6487 0.5340 0.099 Uiso 1 1 calc R
H22B H 0.0740 0.7573 0.4876 0.099 Uiso 1 1 calc R
H22C H 0.0359 0.6051 0.4917 0.099 Uiso 1 1 calc R
C23 C 0.0226(6) 0.9939(5) 0.8136(5) 0.0791(14) Uani 1 1 d .
H23A H 0.0776 1.0593 0.7927 0.119 Uiso 1 1 calc R
H23B H 0.0363 1.0039 0.8966 0.119 Uiso 1 1 calc R
H23C H -0.0732 1.0075 0.7650 0.119 Uiso 1 1 calc R
C24 C 0.2085(4) 0.5427(5) 0.9753(3) 0.0564(9) Uani 1 1 d .
H24A H 0.3048 0.5234 0.9958 0.085 Uiso 1 1 calc R
H24B H 0.1567 0.4601 0.9570 0.085 Uiso 1 1 calc R
H24C H 0.1959 0.5862 1.0416 0.085 Uiso 1 1 calc R

loop_
_atom_site_aniso_label
_atom_site_aniso_U_11
_atom_site_aniso_U_22
_atom_site_aniso_U_33
_atom_site_aniso_U_23
_atom_site_aniso_U_13
_atom_site_aniso_U_12
Br1 0.0730(3) 0.0638(3) 0.0843(3) 0.0244(2) 0.0233(2) 0.0026(2)
S1 0.0287(3) 0.0323(4) 0.0717(5) -0.0101(4) 0.0215(3) -0.0043(3)
O1 0.0319(11) 0.0464(13) 0.0597(14) -0.0117(11) 0.0149(10) -0.0111(10)
O2 0.131(3) 0.0480(16) 0.0486(15) -0.0138(12) 0.0344(17) -0.0087(18)
O3 0.0869(19) 0.0502(16) 0.0494(14) 0.0112(12) 0.0305(13) 0.0234(15)
O4 0.0519(14) 0.0656(18) 0.0668(17) -0.0312(15) 0.0151(12) 0.0017(13)
O5 0.0444(14) 0.0363(14) 0.139(3) 0.0022(16) 0.0469(17) -0.0089(11)
N1 0.0298(12) 0.0319(13) 0.0676(17) 0.0097(13) 0.0239(12) 0.0012(11)
N2 0.0476(14) 0.0414(17) 0.0409(13) -0.0041(13) 0.0222(10) -0.0040(13)
C1 0.0329(15) 0.0379(16) 0.0403(15) 0.0008(13) 0.0132(12) 0.0004(12)
C2 0.0282(14) 0.057(2) 0.068(2) 0.0041(18) 0.0244(14) 0.0004(15)
C3 0.051(2) 0.055(2) 0.073(2) 0.0004(19) 0.0364(18) 0.0167(17)
C4 0.068(2) 0.044(2) 0.073(2) -0.0134(18) 0.041(2) 0.0059(18)
C5 0.0416(17) 0.0408(18) 0.0472(18) -0.0101(14) 0.0187(14) -0.0031(14)
C6 0.0270(13) 0.0367(15) 0.0350(14) -0.0019(12) 0.0141(11) 0.0006(12)
C7 0.0263(13) 0.0284(15) 0.0411(14) 0.0009(11) 0.0141(11) -0.0004(10)
C8 0.0367(14) 0.0316(15) 0.0405(15) 0.0014(12) 0.0197(12) 0.0018(12)
C9 0.0443(17) 0.0323(16) 0.0473(17) -0.0103(13) 0.0227(13) -0.0103(13)
C10 0.056(2) 0.0317(17) 0.0485(18) -0.0098(13) 0.0312(16) -0.0152(14)
C11 0.0545(19) 0.0365(17) 0.0470(17) -0.0021(13) 0.0272(16) -0.0082(15)
C12 0.062(2) 0.0386(17) 0.0506(18) -0.0021(14) 0.0243(16) -0.0056(16)
C13 0.116(4) 0.048(2) 0.057(2) 0.0018(18) 0.048(2) -0.011(2)
C14 0.115(4) 0.055(3) 0.080(3) -0.003(2) 0.073(3) -0.007(3)
C15 0.073(3) 0.045(2) 0.067(2) -0.0032(17) 0.047(2) -0.0082(18)
C16 0.0254(13) 0.0340(16) 0.0487(15) -0.0041(12) 0.0150(12) -0.0010(11)
C17 0.0329(15) 0.0446(19) 0.0447(16) -0.0014(14) 0.0118(13) 0.0011(13)
C18 0.0425(18) 0.0408(19) 0.056(2) 0.0085(15) 0.0137(15) 0.0069(14)
C19 0.0428(18) 0.0374(18) 0.067(2) -0.0022(16) 0.0237(16) 0.0072(14)
C20 0.0476(19) 0.054(2) 0.0521(19) -0.0082(16) 0.0225(15) 0.0007(16)
C21 0.0330(15) 0.0382(17) 0.0516(17) 0.0021(14) 0.0194(13) 0.0003(13)
C22 0.079(3) 0.069(3) 0.048(2) 0.0002(19) 0.0205(19) 0.005(2)
C23 0.095(4) 0.047(2) 0.099(4) -0.004(2) 0.040(3) 0.023(2)
C24 0.056(2) 0.062(2) 0.0565(19) 0.0147(19) 0.0277(15) 0.0085(19)

loop_
_atom_type_symbol
_atom_type_description
_atom_type_scat_dispersion_real
_atom_type_scat_dispersion_imag
_atom_type_scat_source
C C 0.0033 0.0016 'International Tables Vol C Tables 4.2.6.8 and 6.1.1.4'
H H 0.0000 0.0000 'International Tables Vol C Tables 4.2.6.8 and 6.1.1.4'
N N 0.0061 0.0033 'International Tables Vol C Tables 4.2.6.8 and 6.1.1.4'
O O 0.0106 0.0060 'International Tables Vol C Tables 4.2.6.8 and 6.1.1.4'
S S 0.1246 0.1234 'International Tables Vol C Tables 4.2.6.8 and 6.1.1.4'
Br Br -0.2901 2.4595 'International Tables Vol C Tables 4.2.6.8 and 6.1.1.4'

loop_
_geom_angle_atom_site_label_1
_geom_angle_atom_site_label_2
_geom_angle_atom_site_label_3
_geom_angle
O4 S1 O5 118.2(2)
O4 S1 N1 109.94(15)
O5 S1 N1 104.90(17)
O4 S1 C16 108.88(17)
O5 S1 C16 110.60(15)
N1 S1 C16 103.19(14)
C1 O1 C9 117.8(2)
C7 N1 S1 121.0(2)
C7 N1 H1 119.5
S1 N1 H1 119.5
O3 N2 O2 123.8(3)
O3 N2 C8 119.9(3)
O2 N2 C8 116.3(3)
C6 C1 O1 123.4(3)
C6 C1 C2 121.1(3)
O1 C1 C2 115.5(3)
C3 C2 C1 119.5(3)
C3 C2 H2 120.2
C1 C2 H2 120.2
C4 C3 C2 119.8(3)
C4 C3 H3 120.1
C2 C3 H3 120.1
C3 C4 C5 120.5(4)
C3 C4 H4 119.8
C5 C4 H4 119.8
C6 C5 C4 120.6(3)
C6 C5 H5 119.7
C4 C5 H5 119.7
C5 C6 C1 118.4(3)
C5 C6 C7 122.2(3)
C1 C6 C7 119.4(3)
N1 C7 C8 111.8(2)
N1 C7 C6 113.7(2)
C8 C7 C6 111.2(2)
N1 C7 H7 106.6
C8 C7 H7 106.6
C6 C7 H7 106.6
C7 C8 N2 110.8(2)
C7 C8 C9 111.3(2)
N2 C8 C9 107.4(2)
C7 C8 H8 109.1
N2 C8 H8 109.1
C9 C8 H8 109.1
O1 C9 C10 112.3(3)
O1 C9 C8 110.3(3)
C10 C9 C8 111.6(3)
O1 C9 H9 107.5
C10 C9 H9 107.5
C8 C9 H9 107.5
C15 C10 C11 119.1(4)
C15 C10 C9 119.8(3)
C11 C10 C9 121.0(3)
C12 C11 C10 119.3(3)
C12 C11 H11 120.4
C10 C11 H11 120.4
C13 C12 C11 121.2(4)
C13 C12 Br1 119.7(3)
C11 C12 Br1 119.1(3)
C14 C13 C12 120.1(4)
C14 C13 H13 120.0
C12 C13 H13 120.0
C13 C14 C15 120.3(4)
C13 C14 H14 119.8
C15 C14 H14 119.8
C10 C15 C14 120.1(4)
C10 C15 H15 120.0
C14 C15 H15 120.0
C17 C16 C21 120.1(3)
C17 C16 S1 121.9(2)
C21 C16 S1 117.9(2)
C18 C17 C16 117.7(3)
C18 C17 C22 115.6(3)
C16 C17 C22 126.6(3)
C19 C18 C17 123.4(3)
C19 C18 H18 118.3
C17 C18 H18 118.3
C18 C19 C20 118.1(3)
C18 C19 C23 120.4(4)
C20 C19 C23 121.5(4)
C21 C20 C19 122.2(3)
C21 C20 H20 118.9
C19 C20 H20 118.9
C20 C21 C16 118.5(3)
C20 C21 C24 116.7(3)
C16 C21 C24 124.8(3)
C17 C22 H22A 109.5
C17 C22 H22B 109.5
H22A C22 H22B 109.5
C17 C22 H22C 109.5
H22A C22 H22C 109.5
H22B C22 H22C 109.5
C19 C23 H23A 109.5
C19 C23 H23B 109.5
H23A C23 H23B 109.5
C19 C23 H23C 109.5
H23A C23 H23C 109.5
H23B C23 H23C 109.5
C21 C24 H24A 109.5
C21 C24 H24B 109.5
H24A C24 H24B 109.5
C21 C24 H24C 109.5
H24A C24 H24C 109.5
H24B C24 H24C 109.5

loop_
_geom_bond_atom_site_label_1
_geom_bond_atom_site_label_2
_geom_bond_distance
Br1 C12 1.897(4)
S1 O4 1.422(3)
S1 O5 1.431(3)
S1 N1 1.630(3)
S1 C16 1.770(3)
O1 C1 1.384(4)
O1 C9 1.411(4)
O2 N2 1.220(4)
O3 N2 1.211(5)
N1 C7 1.446(4)
N1 H1 0.8600
N2 C8 1.519(4)
C1 C6 1.382(4)
C1 C2 1.389(4)
C2 C3 1.375(6)
C2 H2 0.9300
C3 C4 1.371(6)
C3 H3 0.9300
C4 C5 1.384(5)
C4 H4 0.9300
C5 C6 1.376(5)
C5 H5 0.9300
C6 C7 1.525(4)
C7 C8 1.516(4)
C7 H7 0.9800
C8 C9 1.533(4)
C8 H8 0.9800
C9 C10 1.530(5)
C9 H9 0.9800
C10 C15 1.392(5)
C10 C11 1.394(5)
C11 C12 1.389(5)
C11 H11 0.9300
C12 C13 1.373(6)
C13 C14 1.356(7)
C13 H13 0.9300
C14 C15 1.399(7)
C14 H14 0.9300
C15 H15 0.9300
C16 C17 1.405(5)
C16 C21 1.428(4)
C17 C18 1.389(5)
C17 C22 1.511(5)
C18 C19 1.373(5)
C18 H18 0.9300
C19 C20 1.386(5)
C19 C23 1.507(5)
C20 C21 1.378(5)
C20 H20 0.9300
C21 C24 1.505(5)
C22 H22A 0.9600
C22 H22B 0.9600
C22 H22C 0.9600
C23 H23A 0.9600
C23 H23B 0.9600
C23 H23C 0.9600
C24 H24A 0.9600
C24 H24B 0.9600
C24 H24C 0.9600

loop_
_geom_torsion_atom_site_label_1
_geom_torsion_atom_site_label_2
_geom_torsion_atom_site_label_3
_geom_torsion_atom_site_label_4
_geom_torsion
O4 S1 N1 C7 51.4(3)
O5 S1 N1 C7 179.5(3)
C16 S1 N1 C7 -64.6(3)
C9 O1 C1 C6 -20.8(4)
C9 O1 C1 C2 161.6(3)
C6 C1 C2 C3 -2.7(5)
O1 C1 C2 C3 175.0(3)
C1 C2 C3 C4 1.0(6)
C2 C3 C4 C5 -0.1(6)
C3 C4 C5 C6 0.8(6)
C4 C5 C6 C1 -2.4(5)
C4 C5 C6 C7 176.7(3)
O1 C1 C6 C5 -174.1(3)
C2 C1 C6 C5 3.3(5)
O1 C1 C6 C7 6.8(4)
C2 C1 C6 C7 -175.8(3)
S1 N1 C7 C8 108.9(3)
S1 N1 C7 C6 -124.2(2)
C5 C6 C7 N1 34.0(4)
C1 C6 C7 N1 -147.0(3)
C5 C6 C7 C8 161.2(3)
C1 C6 C7 C8 -19.8(4)
N1 C7 C8 N2 53.3(3)
C6 C7 C8 N2 -74.9(3)
N1 C7 C8 C9 172.7(3)
C6 C7 C8 C9 44.5(3)
O3 N2 C8 C7 18.2(4)
O2 N2 C8 C7 -158.8(3)
O3 N2 C8 C9 -103.5(3)
O2 N2 C8 C9 79.5(4)
C1 O1 C9 C10 -79.4(3)
C1 O1 C9 C8 45.7(4)
C7 C8 C9 O1 -58.4(3)
N2 C8 C9 O1 63.0(3)
C7 C8 C9 C10 67.2(3)
N2 C8 C9 C10 -171.4(3)
O1 C9 C10 C15 -10.4(4)
C8 C9 C10 C15 -134.9(3)
O1 C9 C10 C11 173.1(3)
C8 C9 C10 C11 48.7(4)
C15 C10 C11 C12 0.4(5)
C9 C10 C11 C12 176.9(3)
C10 C11 C12 C13 -0.7(6)
C10 C11 C12 Br1 -178.7(3)
C11 C12 C13 C14 0.4(7)
Br1 C12 C13 C14 178.4(4)
C12 C13 C14 C15 0.1(7)
C11 C10 C15 C14 0.1(6)
C9 C10 C15 C14 -176.4(4)
C13 C14 C15 C10 -0.4(7)
O4 S1 C16 C17 0.6(3)
O5 S1 C16 C17 -131.0(3)
N1 S1 C16 C17 117.3(3)
O4 S1 C16 C21 178.8(2)
O5 S1 C16 C21 47.3(3)
N1 S1 C16 C21 -64.4(2)
C21 C16 C17 C18 -0.6(4)
S1 C16 C17 C18 177.6(2)
C21 C16 C17 C22 177.3(3)
S1 C16 C17 C22 -4.5(5)
C16 C17 C18 C19 1.1(5)
C22 C17 C18 C19 -177.0(4)
C17 C18 C19 C20 -0.3(5)
C17 C18 C19 C23 176.8(4)
C18 C19 C20 C21 -1.0(5)
C23 C19 C20 C21 -178.1(4)
C19 C20 C21 C16 1.5(5)
C19 C20 C21 C24 -179.5(3)
C17 C16 C21 C20 -0.6(4)
S1 C16 C21 C20 -178.9(2)
C17 C16 C21 C24 -179.6(3)
S1 C16 C21 C24 2.1(4)
